data_2007648
loop_
_publ_author_name
'Celia Marcos'
'Jos\'e M. Al\'ia'
'Victor Adovasio'
'Manuel Prieto'
'Santiago Garc\'ia-Granda'

_publ_section_title
;
 Bis(thiourea)cadmium Halides
;
_journal_issue 9
_journal_name_full 'Acta Crystallographica Section C'
_journal_page_first 1225
_journal_page_last 1229
_journal_paper_doi 10.1107/S0108270198004314
_journal_volume 54
_journal_year 1998
_chemical_formula_analytical 'C2 H8 Cd1 I2 N4 S2'
_chemical_formula_iupac '[Cd I2 (C H4 N2 S)2]'
_chemical_formula_structural 'Cd I2 (S C (N H2)2)2'
_chemical_formula_sum 'C2 H8 Cd I2 N4 S2'
_chemical_formula_weight 518.44
_chemical_name_common 'bis(thiourea)cadmium iodide'
_chemical_name_systematic
;
 Bis(thiourea)cadmium Iodide
;
_space_group_IT_number 14
_symmetry_cell_setting monoclinic
_symmetry_space_group_name_Hall '-P 2ybc'
_symmetry_space_group_name_H-M 'P 1 21/c 1'
_audit_creation_method SHELXL
_cell_angle_alpha 90.0
_cell_angle_beta 91.00(2)
_cell_angle_gamma 90.0
_cell_formula_units_Z 4
_cell_length_a 10.481(2)
_cell_length_b 7.640(2)
_cell_length_c 15.133(4)
_cell_measurement_reflns_used 25
_cell_measurement_temperature 293(2)
_cell_measurement_theta_max 18
_cell_measurement_theta_min 15
_cell_volume 1211.6(5)
_computing_cell_refinement 'DIRDIF (Beurskens et al., 1992)'
_computing_data_collection
;
CAD-4 Diffractometer Control Software (Enraf-Nonius, 1994)
;
_computing_data_reduction 'REFLEX (local program)'
_computing_molecular_graphics 'Xtal GX (Hall & Boulay, 1995)'
_computing_publication_material
;
 SHELXL93 (Sheldrick, 1993)
;
_computing_structure_refinement
;
 SHELXL-93 (Sheldrick, 1993); geometrical calculations:
 PARST (Nardelli, 1983)
;
_computing_structure_solution 'SHELXS86 (Sheldrick, 1990)'
_diffrn_ambient_temperature 293(2)
_diffrn_measured_fraction_theta_full 0.938
_diffrn_measured_fraction_theta_max 0.938
_diffrn_measurement_device 'Nonius CAD-4 diffractometer'
_diffrn_measurement_method \w-2\q
_diffrn_radiation_monochromator graphite
_diffrn_radiation_source 'fine-focus sealed tube'
_diffrn_radiation_type MoK\a
_diffrn_radiation_wavelength 0.71073
_diffrn_reflns_av_R_equivalents 0.0303
_diffrn_reflns_av_sigmaI/netI 0.0594
_diffrn_reflns_limit_h_max 15
_diffrn_reflns_limit_h_min -15
_diffrn_reflns_limit_k_max 11
_diffrn_reflns_limit_k_min 0
_diffrn_reflns_limit_l_max 22
_diffrn_reflns_limit_l_min 0
_diffrn_reflns_number 4200
_diffrn_reflns_theta_full 31.96
_diffrn_reflns_theta_max 31.96
_diffrn_reflns_theta_min 1.94
_diffrn_standards_decay_% 3.9
_diffrn_standards_interval_count 200
_diffrn_standards_interval_time 60
_diffrn_standards_number 3
_exptl_absorpt_coefficient_mu 7.200
_exptl_absorpt_correction_T_max 0.240
_exptl_absorpt_correction_T_min 0.117
_exptl_absorpt_correction_type 'XABS2 (Parkin et al., 1995)'
_exptl_crystal_colour 'pale rose'
_exptl_crystal_density_diffrn 2.842
_exptl_crystal_density_method 'not measured'
_exptl_crystal_description tabular
_exptl_crystal_F_000 936
_exptl_crystal_size_max 0.231
_exptl_crystal_size_mid 0.198
_exptl_crystal_size_min 0.198
_refine_diff_density_max 1.280
_refine_diff_density_min -3.751
_refine_ls_extinction_method none
_refine_ls_goodness_of_fit_ref 1.099
_refine_ls_hydrogen_treatment constr
_refine_ls_matrix_type full
_refine_ls_number_parameters 100
_refine_ls_number_reflns 4200
_refine_ls_number_restraints 0
_refine_ls_restrained_S_all 1.099
_refine_ls_R_factor_all 0.1170
_refine_ls_R_factor_gt 0.0505
_refine_ls_shift/su_max 0.100
_refine_ls_shift/su_mean 0.006
_refine_ls_structure_factor_coef Fsqd
_refine_ls_weighting_details 'w = 1/[\s^2^(Fo^2^)+(0.0679P)^2^] where P=(Fo^2^+2Fc^2^)/3'
_refine_ls_weighting_scheme calc
_refine_ls_wR_factor_ref 0.1413
_reflns_number_gt 2350
_reflns_number_total 4200
_reflns_observed_criterion I>2\s(I)
_cod_data_source_file na1330.cif
_cod_data_source_block 3
_cod_depositor_comments
;
The following automatic conversions were performed:
'_symmetry_cell_setting' value 'Monoclinic' changed to 'monoclinic'
according to '/home/saulius/struct/CIF-dictionaries/cif_core.dic'
dictionary named 'cif_core.dic' version 2.4.1 from 2010-06-29.

Automatic conversion script
Id: cif_fix_enum 1527 2010-12-29 10:47:43Z saulius 

The following automatic conversions were performed:

'_symmetry_cell_setting' value 'Monoclinic' changed to 'monoclinic'
according to /home/saulius/struct/CIF-dictionaries/cif_core.dic
dictionary named 'cif_core.dic' version 2.4.1 from 2010-06-29.

Automatic conversion script
Id: cif_fix_values 1715 2011-07-08 13:25:40Z adriana 

The following automatic conversions were performed:

'_refine_ls_weighting_scheme' value 'calc w =
1/[\s^2^(Fo^2^)+(0.0679P)^2^] where P=(Fo^2^+2Fc^2^)/3' was changed
to 'calc'. New tag '_refine_ls_weighting_details' was created. The
value of the new tag was set to 'w = 1/[\s^2^(Fo^2^)+(0.0679P)^2^]
where P=(Fo^2^+2Fc^2^)/3'.

Automatic conversion script
Id: cif_fix_values 3143 2015-03-26 13:38:13Z robertas 
;
_cod_original_sg_symbol_H-M 'P 21/c'
_cod_original_formula_sum 'C2 H8 Cd1 I2 N4 S2'
_cod_database_code 2007648

loop_
_symmetry_equiv_pos_as_xyz
'x, y, z'
'-x, y+1/2, -z+1/2'
'-x, -y, -z'
'x, -y-1/2, z-1/2'

loop_
_atom_site_label
_atom_site_fract_x
_atom_site_fract_y
_atom_site_fract_z
_atom_site_U_iso_or_equiv
_atom_site_adp_type
_atom_site_calc_flag
_atom_site_refinement_flags
_atom_site_occupancy
_atom_site_disorder_assembly
_atom_site_disorder_group
_atom_site_type_symbol
Cd .22442(5) -.01472(7) .11244(4) .0388(2) Uani d . 1 . . Cd
S1 .0608(2) .0274(3) .23220(10) .0409(4) Uani d . 1 . . S
S2 .1302(2) .1180(3) -.02600(10) .0464(5) Uani d . 1 . . S
I1 .28029(5) -.36598(7) .08636(4) .0449(2) Uani d . 1 . . I
I2 .44902(4) .14257(7) .17352(4) .0429(2) Uani d . 1 . . I
C1 .1205(7) -.0716(9) .3252(5) .036(2) Uani d . 1 . . C
N11 .2377(7) -.1240(10) .3346(5) .066(2) Uani d . 1 . . N
H11A .2626 -.1728 .3832 .098 Uiso calc R 1 . . H
H11B .2904 -.1109 .2922 .098 Uiso calc R 1 . . H
N12 .0432(7) -.0950(10) .3918(4) .056(2) Uani d . 1 . . N
H12A .0708 -.1437 .4397 .084 Uiso calc R 1 . . H
H12B -.0350 -.0612 .3875 .084 Uiso calc R 1 . . H
C2 .2576(6) .1530(10) -.0947(4) .0330(10) Uani d . 1 . . C
N21 .2435(6) .1090(10) -.1777(4) .050(2) Uani d . 1 . . N
H21A .3054 .1233 -.2136 .074 Uiso calc R 1 . . H
H21B .1725 .0648 -.1965 .074 Uiso calc R 1 . . H
N22 .3652(6) .2190(10) -.0661(5) .050(2) Uani d . 1 . . N
H22A .4271 .2340 -.1019 .075 Uiso calc R 1 . . H
H22B .3743 .2482 -.0115 .075 Uiso calc R 1 . . H

loop_
_atom_site_aniso_label
_atom_site_aniso_U_11
_atom_site_aniso_U_22
_atom_site_aniso_U_33
_atom_site_aniso_U_12
_atom_site_aniso_U_13
_atom_site_aniso_U_23
Cd .0440(3) .0409(3) .0316(3) -.0039(2) .0019(2) .0011(2)
S1 .0325(8) .0540(10) .0363(9) .0028(8) .0019(7) .0100(9)
S2 .0301(8) .077(2) .0326(9) .0010(9) .0073(7) .0130(10)
I1 .0507(3) .0390(3) .0449(3) -.0010(2) -.0009(2) -.0065(2)
I2 .0339(2) .0443(3) .0504(3) -.0019(2) .0013(2) -.0096(2)
C1 .042(4) .030(3) .035(4) .002(3) .003(3) .000(3)
N11 .049(4) .107(7) .042(4) .033(4) .008(3) .018(4)
N12 .057(4) .083(6) .029(3) .005(4) .010(3) .008(4)
C2 .035(3) .033(3) .032(3) .003(3) .004(3) .004(3)
N21 .041(3) .073(5) .034(3) -.006(3) .008(3) .006(3)
N22 .042(3) .067(5) .042(4) -.019(3) .010(3) -.004(3)

loop_
_atom_type_symbol
_atom_type_description
_atom_type_scat_dispersion_real
_atom_type_scat_dispersion_imag
_atom_type_scat_source
C C 0.0033 0.0016 'International Tables Vol C Tables 4.2.6.8 and 6.1.1.4'
H H 0.0000 0.0000 'International Tables Vol C Tables 4.2.6.8 and 6.1.1.4'
N N 0.0061 0.0033 'International Tables Vol C Tables 4.2.6.8 and 6.1.1.4'
S S 0.1246 0.1234 'International Tables Vol C Tables 4.2.6.8 and 6.1.1.4'
Cd Cd -0.8075 1.2024 'International Tables Vol C Tables 4.2.6.8 and 6.1.1.4'
I I -0.4742 1.8119 'International Tables Vol C Tables 4.2.6.8 and 6.1.1.4'

loop_
_geom_angle_atom_site_label_1
_geom_angle_atom_site_label_2
_geom_angle_atom_site_label_3
_geom_angle
_geom_angle_publ_flag
I1 Cd S1 111.78(5) yes
I1 Cd S2 110.62(6) yes
I2 Cd S1 106.62(5) yes
I2 Cd S2 114.82(5) yes
I1 Cd I2 106.56(3) yes
S1 Cd S2 106.47(6) yes
Cd S1 C1 106.8(3) yes
Cd S2 C2 105.5(2) yes
S1 C1 N11 124.0(6) yes
S1 C1 N12 118.0(6) yes
S2 C2 N21 117.6(6) yes
S2 C2 N22 122.3(6) yes
N11 C1 N12 117.9(7) yes
N21 C2 N22 120.1(6) yes

loop_
_geom_bond_atom_site_label_1
_geom_bond_atom_site_label_2
_geom_bond_site_symmetry_2
_geom_bond_distance
_geom_bond_publ_flag
Cd I1 . 2.7770(10) yes
Cd I2 . 2.7860(10) yes
Cd S1 . 2.538(2) yes
Cd S2 . 2.514(2) yes
S1 C1 . 1.707(8) yes
S2 C2 . 1.727(7) yes
C1 N11 . 1.297(10) no
C1 N12 . 1.316(10) no
C2 N21 . 1.306(9) no
C2 N22 . 1.302(9) no

loop_
_geom_hbond_atom_site_label_D
_geom_hbond_atom_site_label_H
_geom_hbond_atom_site_label_A
_geom_hbond_site_symmetry_A
_geom_hbond_distance_DH
_geom_hbond_distance_HA
_geom_hbond_distance_DA
_geom_hbond_angle_DHA
_geom_hbond_publ_flag
N22 H22B I2 1_555 0.86 3.00 3.762(8) 148 yes
N21 H21A I2 4_565 0.86 2.91 3.672(7) 148 yes

loop_
_geom_torsion_atom_site_label_1
_geom_torsion_atom_site_label_2
_geom_torsion_atom_site_label_3
_geom_torsion_atom_site_label_4
_geom_torsion
_geom_torsion_publ_flag
I1 Cd S1 C1 56.2(3) yes
I1 Cd S2 C2 -77.3(3) yes
I2 Cd S1 C1 -59.8(3) yes
I2 Cd S2 C2 43.3(3) yes
Cd S1 C1 N11 12.5(8) yes
Cd S1 C1 N12 -168.0(6) yes
Cd S2 C2 N21 135.5(6) yes
Cd S2 C2 N22 -43.9(7) yes
S2 Cd S1 C1 177.1(3) yes
S1 Cd S2 C2 161.0(3) yes
